data_4517512
loop_
_publ_author_name
'Hu, Zengchi'
'Qiao, Chengfang'
'Xia, Zhengqiang'
'Li, Feng'
'Han, Jing'
'Wei, Qing'
'Yang, Qi'
'Xie, Gang'
'Chen, Sanping'
'Gao, Sheng-Li'

_publ_section_title
;
 A Luminescent Mg-MOF for sustained release of 5-fluorouracil: appropriate
 host-guest interaction and satisfied acid-base resistance.
;
_journal_name_full 'ACS applied materials &amp; interfaces'
_journal_paper_doi 10.1021/acsami.0c01198
_journal_year 2020
_chemical_formula_moiety '0.5(C88 H58 Mg2 O22), C4 H8 O2'
_chemical_formula_sum 'C48 H37 Mg O13'
_chemical_formula_weight 846.08
_space_group_crystal_system monoclinic
_space_group_IT_number 15
_space_group_name_Hall '-C 2yc'
_space_group_name_H-M_alt 'C 1 2/c 1'
_atom_sites_solution_hydrogens mixed
_audit_creation_date 2019-07-12
_audit_creation_method
;
Olex2 1.2
(compiled 2018.05.29 svn.r3508 for OlexSys, GUI svn.r5506)
;
_cell_angle_alpha 90
_cell_angle_beta 99.062(8)
_cell_angle_gamma 90
_cell_formula_units_Z 4
_cell_length_a 21.774(4)
_cell_length_b 27.098(4)
_cell_length_c 7.6429(12)
_cell_measurement_reflns_used 9983
_cell_measurement_temperature 180(2)
_cell_measurement_theta_max 57.25
_cell_measurement_theta_min 4.56
_cell_volume 4453.3(13)
_computing_cell_refinement 'SAINT V8.38A (?, 2016)'
_computing_data_collection 'Bruker APEX2'
_computing_data_reduction 'SAINT V8.38A (?, 2016)'
_computing_molecular_graphics 'Olex2 (Dolomanov et al., 2009)'
_computing_publication_material 'Olex2 (Dolomanov et al., 2009)'
_computing_structure_refinement 'ShelXL (Sheldrick, 2015)'
_computing_structure_solution 'SHELXS-97 (Sheldrick, 1990)'
_diffrn_ambient_temperature 180.0
_diffrn_measured_fraction_theta_full 0.996
_diffrn_measured_fraction_theta_max 0.985
_diffrn_measurement_device_type 'Bruker APEX-II CCD'
_diffrn_measurement_method '\f and \w scans'
_diffrn_radiation_type GaK\a
_diffrn_radiation_wavelength 1.34139
_diffrn_reflns_av_R_equivalents 0.0711
_diffrn_reflns_av_unetI/netI 0.0501
_diffrn_reflns_Laue_measured_fraction_full 0.996
_diffrn_reflns_Laue_measured_fraction_max 0.985
_diffrn_reflns_limit_h_max 27
_diffrn_reflns_limit_h_min -24
_diffrn_reflns_limit_k_max 32
_diffrn_reflns_limit_k_min -33
_diffrn_reflns_limit_l_max 9
_diffrn_reflns_limit_l_min -9
_diffrn_reflns_number 24235
_diffrn_reflns_point_group_measured_fraction_full 0.996
_diffrn_reflns_point_group_measured_fraction_max 0.985
_diffrn_reflns_theta_full 53.594
_diffrn_reflns_theta_max 57.360
_diffrn_reflns_theta_min 2.282
_diffrn_standards_number 0
_exptl_absorpt_coefficient_mu 0.571
_exptl_absorpt_correction_T_max 0.7512
_exptl_absorpt_correction_T_min 0.5584
_exptl_absorpt_correction_type multi-scan
_exptl_absorpt_process_details
'SADABS-2016/2 (Bruker,2016/2) was used for absorption correction. wR2(int) was 0.1806 before and 0.0680 after correction. The Ratio of minimum to maximum transmission is 0.7433. The \l/2 correction factor is Not present.'
_exptl_crystal_colour yellow
_exptl_crystal_colour_primary yellow
_exptl_crystal_density_diffrn 1.262
_exptl_crystal_density_method 'not measured'
_exptl_crystal_description block
_exptl_crystal_F_000 1764
_exptl_crystal_size_max 0.08
_exptl_crystal_size_mid 0.08
_exptl_crystal_size_min 0.07
_refine_diff_density_max 1.216
_refine_diff_density_min -0.389
_refine_diff_density_rms 0.100
_refine_ls_extinction_method none
_refine_ls_goodness_of_fit_ref 1.090
_refine_ls_hydrogen_treatment constr
_refine_ls_matrix_type full
_refine_ls_number_parameters 310
_refine_ls_number_reflns 4560
_refine_ls_number_restraints 0
_refine_ls_restrained_S_all 1.090
_refine_ls_R_factor_all 0.0811
_refine_ls_R_factor_gt 0.0711
_refine_ls_shift/su_max 0.000
_refine_ls_shift/su_mean 0.000
_refine_ls_structure_factor_coef Fsqd
_refine_ls_weighting_details 'w=1/[\s^2^(Fo^2^)+(0.1536P)^2^+6.2251P] where P=(Fo^2^+2Fc^2^)/3'
_refine_ls_weighting_scheme calc
_refine_ls_wR_factor_gt 0.2220
_refine_ls_wR_factor_ref 0.2360
_reflns_Friedel_coverage 0.000
_reflns_number_gt 3819
_reflns_number_total 4560
_reflns_threshold_expression 'I > 2\s(I)'
_cod_data_source_file am0c01198_si_002.cif
_cod_data_source_block 2019070801_a
_cod_original_cell_volume 4453.3(12)
_cod_database_code 4517512
_shelx_shelxl_version_number 2014/7
_shelx_space_group_comment
;
The symmetry employed for this shelxl refinement is uniquely defined
by the following loop, which should always be used as a source of
symmetry information in preference to the above space-group names.
They are only intended as comments.
;
_olex2_refinement_description
;
1. Fixed Uiso
 At 1.2 times of:
  All C(H) groups, All C(H,H) groups
 At 1.5 times of:
  All O(H) groups, All O(H,H) groups
2. Others
 Fixed Sof: C23(0.5) H23A(0.5) H23B(0.5) C24(0.5) H24A(0.5) H24B(0.5) C25(0.5)
 H25A(0.5) H25B(0.5) C26(0.5) H26A(0.5) H26B(0.5) H5(0.5) O7(0.5) O8(0.5)
3.a Riding coordinates:
 O5(H5), O6(H6A,H6B)
3.b Secondary CH2 refined with riding coordinates:
 C23(H23A,H23B), C24(H24A,H24B), C25(H25A,H25B), C26(H26A,H26B)
3.c Aromatic/amide H refined with riding coordinates:
 C3(H3), C4(H4), C6(H6), C7(H7), C13(H13), C15(H15), C16(H16), C18(H18),
 C19(H19), C21(H21), C22(H22)
3.d Idealised tetrahedral OH refined as rotating group:
 O4(H4A)
;
_olex2_submission_special_instructions 'No special instructions were received'

loop_
_space_group_symop_operation_xyz
'x, y, z'
'-x, y, -z+1/2'
'x+1/2, y+1/2, z'
'-x+1/2, y+1/2, -z+1/2'
'-x, -y, -z'
'x, -y, z-1/2'
'-x+1/2, -y+1/2, -z'
'x+1/2, -y+1/2, z-1/2'

loop_
_atom_site_label
_atom_site_type_symbol
_atom_site_fract_x
_atom_site_fract_y
_atom_site_fract_z
_atom_site_U_iso_or_equiv
_atom_site_adp_type
_atom_site_occupancy
_atom_site_site_symmetry_order
_atom_site_calc_flag
_atom_site_refinement_flags_posn
_atom_site_refinement_flags_adp
_atom_site_refinement_flags_occupancy
_atom_site_disorder_assembly
_atom_site_disorder_group
Mg1 Mg 0.0000 0.5000 0.5000 0.0169(3) Uani 1 2 d S T P . .
C1 C 0.12089(10) 0.55626(8) 0.5252(3) 0.0176(5) Uani 1 1 d . . . . .
C2 C 0.18735(10) 0.55714(8) 0.6126(3) 0.0181(5) Uani 1 1 d . . . . .
C3 C 0.20807(11) 0.52537(9) 0.7525(3) 0.0228(5) Uani 1 1 d . . . . .
H3 H 0.1794 0.5039 0.7959 0.027 Uiso 1 1 calc R . . . .
C4 C 0.27048(11) 0.52470(9) 0.8298(3) 0.0234(5) Uani 1 1 d . . . . .
H4 H 0.2839 0.5030 0.9258 0.028 Uiso 1 1 calc R . . . .
C5 C 0.31367(11) 0.55574(8) 0.7671(3) 0.0196(5) Uani 1 1 d . . . . .
C6 C 0.29209(11) 0.58772(9) 0.6265(3) 0.0216(5) Uani 1 1 d . . . . .
H6 H 0.3205 0.6093 0.5829 0.026 Uiso 1 1 calc R . . . .
C7 C 0.22994(11) 0.58833(8) 0.5501(3) 0.0214(5) Uani 1 1 d . . . . .
H7 H 0.2163 0.6102 0.4546 0.026 Uiso 1 1 calc R . . . .
C8 C 0.38005(11) 0.55751(9) 0.8520(3) 0.0202(5) Uani 1 1 d . . . . .
C9 C 0.41798(10) 0.51536(8) 0.8904(3) 0.0185(5) Uani 1 1 d . . . . .
C10 C 0.48078(10) 0.52134(8) 0.9779(3) 0.0178(5) Uani 1 1 d . . . . .
C11 C 0.50526(10) 0.56964(8) 1.0216(3) 0.0184(5) Uani 1 1 d . . . . .
C12 C 0.46718(11) 0.61133(8) 0.9747(3) 0.0195(5) Uani 1 1 d . . . . .
C13 C 0.40581(11) 0.60388(8) 0.8939(3) 0.0204(5) Uani 1 1 d . . . . .
H13 H 0.3802 0.6320 0.8658 0.024 Uiso 1 1 calc R . . . .
C14 C 0.48843(11) 0.66327(8) 0.9981(3) 0.0205(5) Uani 1 1 d . . . . .
C15 C 0.54466(11) 0.67873(9) 0.9509(3) 0.0235(5) Uani 1 1 d . . . . .
H15 H 0.5731 0.6549 0.9201 0.028 Uiso 1 1 calc R . . . .
C16 C 0.55974(12) 0.72832(9) 0.9480(3) 0.0256(5) Uani 1 1 d . . . . .
H16 H 0.5983 0.7382 0.9156 0.031 Uiso 1 1 calc R . . . .
C17 C 0.51869(12) 0.76382(9) 0.9925(3) 0.0267(5) Uani 1 1 d . . . . .
C18 C 0.46349(12) 0.74892(9) 1.0448(3) 0.0293(6) Uani 1 1 d . . . . .
H18 H 0.4357 0.7729 1.0781 0.035 Uiso 1 1 calc R . . . .
C19 C 0.44845(12) 0.69933(9) 1.0492(3) 0.0261(5) Uani 1 1 d . . . . .
H19 H 0.4107 0.6896 1.0870 0.031 Uiso 1 1 calc R . . . .
C20 C 0.53174(14) 0.81739(9) 0.9795(4) 0.0328(6) Uani 1 1 d . . . . .
C21 C 0.56689(11) 0.57352(9) 1.1212(3) 0.0208(5) Uani 1 1 d . . . . .
H21 H 0.5825 0.6051 1.1590 0.025 Uiso 1 1 calc R . . . .
C22 C 0.60308(11) 0.53349(8) 1.1624(3) 0.0212(5) Uani 1 1 d . . . . .
H22 H 0.6436 0.5377 1.2280 0.025 Uiso 1 1 calc R . . . .
C23 C 0.2775(4) 0.7102(3) 0.2597(11) 0.063(2) Uani 0.5 1 d . . . . .
H23A H 0.3033 0.7264 0.1809 0.076 Uiso 0.5 1 calc R . . . .
H23B H 0.2891 0.7244 0.3797 0.076 Uiso 0.5 1 calc R . . . .
C24 C 0.1989(6) 0.6548(4) 0.0587(16) 0.131(7) Uani 0.5 1 d . . . . .
H24A H 0.1844 0.6374 -0.0543 0.158 Uiso 0.5 1 calc R . . . .
H24B H 0.1734 0.6431 0.1466 0.158 Uiso 0.5 1 calc R . . . .
C25 C 0.2112(3) 0.7214(2) 0.1950(11) 0.0488(17) Uani 0.5 1 d . . . . .
H25A H 0.1858 0.7081 0.2808 0.059 Uiso 0.5 1 calc R . . . .
H25B H 0.2057 0.7577 0.1912 0.059 Uiso 0.5 1 calc R . . . .
C26 C 0.2681(4) 0.6407(3) 0.1240(12) 0.064(2) Uani 0.5 1 d . . . . .
H26A H 0.2710 0.6043 0.1358 0.076 Uiso 0.5 1 calc R . . . .
H26B H 0.2932 0.6507 0.0327 0.076 Uiso 0.5 1 calc R . . . .
O1 O 0.10585(7) 0.57821(6) 0.3790(2) 0.0203(4) Uani 1 1 d . . . . .
O2 O 0.08238(7) 0.53281(6) 0.6022(2) 0.0214(4) Uani 1 1 d . . . . .
O3 O 0.49802(12) 0.84941(8) 1.0162(4) 0.0578(7) Uani 1 1 d . . . . .
O4 O 0.58425(11) 0.82644(7) 0.9182(3) 0.0465(6) Uani 1 1 d . . . . .
H4A H 0.5877 0.8569 0.9028 0.070 Uiso 1 1 calc GR . . . .
O5 O 0.0000 0.46472(8) 0.7500 0.0173(5) Uani 1 2 d S T P . .
H5 H 0.0291 0.4444 0.7722 0.026 Uiso 0.5 1 d R . . . .
O6 O -0.04997(8) 0.55905(6) 0.5726(2) 0.0238(4) Uani 1 1 d . . . . .
H6A H -0.0369 0.5876 0.5639 0.036 Uiso 1 1 d R . . . .
H6B H -0.0660 0.5584 0.6647 0.036 Uiso 1 1 d R . . . .
O7 O 0.2908(4) 0.6595(2) 0.2667(8) 0.086(2) Uani 0.5 1 d . . . . .
O8 O 0.1896(3) 0.7029(3) 0.0339(9) 0.0735(17) Uani 0.5 1 d . . . . .

loop_
_atom_site_aniso_label
_atom_site_aniso_U_11
_atom_site_aniso_U_22
_atom_site_aniso_U_33
_atom_site_aniso_U_23
_atom_site_aniso_U_13
_atom_site_aniso_U_12
Mg1 0.0106(5) 0.0201(5) 0.0191(5) 0.0003(4) -0.0001(4) -0.0006(4)
C1 0.0119(11) 0.0174(10) 0.0229(10) -0.0044(8) 0.0006(8) 0.0011(8)
C2 0.0103(11) 0.0203(11) 0.0234(11) -0.0024(8) 0.0014(8) -0.0010(8)
C3 0.0132(11) 0.0269(12) 0.0280(11) 0.0057(9) 0.0020(9) -0.0023(9)
C4 0.0149(12) 0.0257(12) 0.0279(12) 0.0068(9) -0.0025(9) -0.0009(9)
C5 0.0125(11) 0.0201(11) 0.0248(11) -0.0009(8) -0.0013(9) 0.0013(8)
C6 0.0139(11) 0.0220(11) 0.0279(12) 0.0027(9) 0.0006(9) -0.0030(9)
C7 0.0145(11) 0.0216(11) 0.0264(11) 0.0034(9) -0.0022(9) -0.0002(9)
C8 0.0121(11) 0.0243(11) 0.0234(11) 0.0002(8) 0.0006(9) -0.0015(8)
C9 0.0132(11) 0.0205(11) 0.0214(11) 0.0011(8) 0.0018(8) -0.0002(9)
C10 0.0127(11) 0.0202(11) 0.0200(10) 0.0009(8) 0.0010(8) 0.0009(9)
C11 0.0107(11) 0.0208(11) 0.0230(11) 0.0004(8) 0.0006(8) -0.0016(8)
C12 0.0142(11) 0.0215(11) 0.0223(10) -0.0006(8) 0.0010(8) -0.0009(9)
C13 0.0143(11) 0.0200(11) 0.0263(11) 0.0028(9) 0.0012(9) 0.0010(8)
C14 0.0168(12) 0.0205(11) 0.0228(11) 0.0004(8) -0.0010(9) 0.0003(9)
C15 0.0188(12) 0.0208(11) 0.0303(12) -0.0012(9) 0.0018(9) 0.0012(9)
C16 0.0220(13) 0.0240(12) 0.0302(12) -0.0007(9) 0.0022(10) -0.0032(10)
C17 0.0281(13) 0.0199(12) 0.0311(12) -0.0024(9) 0.0009(10) -0.0010(10)
C18 0.0274(14) 0.0242(12) 0.0358(13) -0.0040(10) 0.0034(11) 0.0059(10)
C19 0.0183(12) 0.0271(12) 0.0325(12) -0.0019(10) 0.0028(9) 0.0005(10)
C20 0.0354(16) 0.0219(12) 0.0400(14) -0.0029(10) 0.0025(12) -0.0014(11)
C21 0.0152(12) 0.0220(11) 0.0242(11) -0.0014(8) 0.0003(9) -0.0038(9)
C22 0.0124(11) 0.0245(11) 0.0252(11) 0.0002(9) -0.0024(9) -0.0031(9)
C23 0.068(5) 0.064(5) 0.055(4) 0.010(4) 0.005(4) -0.024(4)
C24 0.186(13) 0.117(8) 0.127(8) 0.097(8) 0.135(10) 0.124(9)
C25 0.041(4) 0.036(3) 0.076(5) -0.002(3) 0.027(4) 0.012(3)
C26 0.052(4) 0.065(5) 0.087(6) 0.036(4) 0.052(4) 0.040(4)
O1 0.0143(8) 0.0211(8) 0.0240(8) 0.0012(6) -0.0016(6) -0.0006(6)
O2 0.0120(8) 0.0272(9) 0.0241(8) 0.0000(6) 0.0006(6) -0.0041(6)
O3 0.0593(16) 0.0209(11) 0.099(2) -0.0050(11) 0.0319(15) 0.0042(10)
O4 0.0482(14) 0.0192(9) 0.0753(16) -0.0007(10) 0.0201(12) -0.0061(9)
O5 0.0110(10) 0.0205(11) 0.0191(10) 0.000 -0.0015(8) 0.000
O6 0.0226(9) 0.0228(8) 0.0266(9) 0.0016(6) 0.0057(7) 0.0021(7)
O7 0.145(7) 0.046(3) 0.058(3) 0.020(3) -0.013(4) 0.030(4)
O8 0.045(3) 0.091(4) 0.083(4) 0.033(4) 0.006(3) 0.008(3)

loop_
_atom_type_symbol
_atom_type_description
_atom_type_scat_dispersion_real
_atom_type_scat_dispersion_imag
_atom_type_scat_source
C C 0.0148 0.0070 'International Tables Vol C Tables 4.2.6.8 and 6.1.1.4'
H H 0.0000 0.0000 'International Tables Vol C Tables 4.2.6.8 and 6.1.1.4'
Mg Mg 0.1475 0.1378 'International Tables Vol C Tables 4.2.6.8 and 6.1.1.4'
O O 0.0412 0.0250 'International Tables Vol C Tables 4.2.6.8 and 6.1.1.4'

loop_
_geom_angle_atom_site_label_1
_geom_angle_atom_site_label_2
_geom_angle_atom_site_label_3
_geom_angle
_geom_angle_site_symmetry_1
_geom_angle_site_symmetry_3
_geom_angle_publ_flag
O2 Mg1 O2 180.0 5_566 . ?
O2 Mg1 O5 91.35(5) . 5_566 ?
O2 Mg1 O5 88.65(5) . . ?
O2 Mg1 O5 88.65(5) 5_566 5_566 ?
O2 Mg1 O5 91.35(5) 5_566 . ?
O2 Mg1 O6 88.38(7) 5_566 . ?
O2 Mg1 O6 88.38(7) . 5_566 ?
O2 Mg1 O6 91.61(7) . . ?
O2 Mg1 O6 91.62(7) 5_566 5_566 ?
O5 Mg1 O5 180.0 . 5_566 ?
O6 Mg1 O5 91.84(6) . . ?
O6 Mg1 O5 88.16(6) 5_566 . ?
O6 Mg1 O5 88.16(6) . 5_566 ?
O6 Mg1 O5 91.84(6) 5_566 5_566 ?
O6 Mg1 O6 180.0 . 5_566 ?
O1 C1 C2 119.1(2) . . ?
O1 C1 O2 123.2(2) . . ?
O2 C1 C2 117.70(19) . . ?
C3 C2 C1 120.5(2) . . ?
C3 C2 C7 119.1(2) . . ?
C7 C2 C1 120.4(2) . . ?
C2 C3 H3 119.7 . . ?
C2 C3 C4 120.7(2) . . ?
C4 C3 H3 119.7 . . ?
C3 C4 H4 119.7 . . ?
C3 C4 C5 120.6(2) . . ?
C5 C4 H4 119.7 . . ?
C4 C5 C6 118.1(2) . . ?
C4 C5 C8 121.9(2) . . ?
C6 C5 C8 119.9(2) . . ?
C5 C6 H6 119.4 . . ?
C7 C6 C5 121.1(2) . . ?
C7 C6 H6 119.4 . . ?
C2 C7 H7 119.8 . . ?
C6 C7 C2 120.4(2) . . ?
C6 C7 H7 119.8 . . ?
C9 C8 C5 124.1(2) . . ?
C13 C8 C5 117.2(2) . . ?
C13 C8 C9 118.7(2) . . ?
C8 C9 C10 119.3(2) . . ?
C8 C9 C22 122.4(2) . 5_667 ?
C10 C9 C22 118.3(2) . 5_667 ?
C9 C10 C10 119.8(3) . 5_667 ?
C11 C10 C9 120.3(2) . . ?
C11 C10 C10 119.9(3) . 5_667 ?
C10 C11 C21 118.1(2) . . ?
C12 C11 C10 119.3(2) . . ?
C12 C11 C21 122.5(2) . . ?
C11 C12 C14 124.6(2) . . ?
C13 C12 C11 118.6(2) . . ?
C13 C12 C14 116.7(2) . . ?
C8 C13 C12 123.7(2) . . ?
C8 C13 H13 118.1 . . ?
C12 C13 H13 118.1 . . ?
C15 C14 C12 121.6(2) . . ?
C15 C14 C19 118.1(2) . . ?
C19 C14 C12 119.9(2) . . ?
C14 C15 H15 119.5 . . ?
C16 C15 C14 121.1(2) . . ?
C16 C15 H15 119.5 . . ?
C15 C16 H16 119.9 . . ?
C15 C16 C17 120.3(2) . . ?
C17 C16 H16 119.9 . . ?
C16 C17 C20 121.5(2) . . ?
C18 C17 C16 119.3(2) . . ?
C18 C17 C20 119.2(2) . . ?
C17 C18 H18 119.7 . . ?
C19 C18 C17 120.6(2) . . ?
C19 C18 H18 119.7 . . ?
C14 C19 H19 119.7 . . ?
C18 C19 C14 120.6(2) . . ?
C18 C19 H19 119.7 . . ?
O3 C20 C17 124.2(3) . . ?
O3 C20 O4 122.9(3) . . ?
O4 C20 C17 112.9(2) . . ?
C11 C21 H21 119.1 . . ?
C22 C21 C11 121.8(2) . . ?
C22 C21 H21 119.1 . . ?
C9 C22 H22 119.1 5_667 . ?
C21 C22 C9 121.8(2) . 5_667 ?
C21 C22 H22 119.1 . . ?
H23A C23 H23B 107.7 . . ?
C25 C23 H23A 108.9 . . ?
C25 C23 H23B 108.9 . . ?
O7 C23 H23A 108.9 . . ?
O7 C23 H23B 108.9 . . ?
O7 C23 C25 113.5(7) . . ?
H24A C24 H24B 107.7 . . ?
C26 C24 H24A 108.8 . . ?
C26 C24 H24B 108.8 . . ?
O8 C24 H24A 108.8 . . ?
O8 C24 H24B 108.8 . . ?
O8 C24 C26 113.9(12) . . ?
C23 C25 H25A 108.7 . . ?
C23 C25 H25B 108.7 . . ?
H25A C25 H25B 107.6 . . ?
O8 C25 C23 114.3(6) . . ?
O8 C25 H25A 108.7 . . ?
O8 C25 H25B 108.7 . . ?
C24 C26 H26A 108.6 . . ?
C24 C26 H26B 108.6 . . ?
H26A C26 H26B 107.6 . . ?
O7 C26 C24 114.5(8) . . ?
O7 C26 H26A 108.6 . . ?
O7 C26 H26B 108.6 . . ?
C1 O2 Mg1 130.18(14) . . ?
C20 O4 H4A 109.5 . . ?
Mg1 O5 Mg1 126.84(10) 2_556 . ?
Mg1 O5 H5 102.7 2_556 . ?
Mg1 O5 H5 111.6 . . ?
Mg1 O6 H6A 119.9 . . ?
Mg1 O6 H6B 121.4 . . ?
H6A O6 H6B 106.3 . . ?
C26 O7 C23 108.6(6) . . ?
C24 O8 C25 102.3(8) . . ?

loop_
_geom_bond_atom_site_label_1
_geom_bond_atom_site_label_2
_geom_bond_distance
_geom_bond_site_symmetry_2
_geom_bond_publ_flag
Mg1 O2 2.0436(16) 5_566 ?
Mg1 O2 2.0437(16) . ?
Mg1 O5 2.1366(10) 5_566 ?
Mg1 O5 2.1365(10) . ?
Mg1 O6 2.0599(16) . ?
Mg1 O6 2.0599(16) 5_566 ?
C1 C2 1.495(3) . ?
C1 O1 1.262(3) . ?
C1 O2 1.269(3) . ?
C2 C3 1.392(3) . ?
C2 C7 1.393(3) . ?
C3 H3 0.9500 . ?
C3 C4 1.394(3) . ?
C4 H4 0.9500 . ?
C4 C5 1.401(3) . ?
C5 C6 1.403(3) . ?
C5 C8 1.489(3) . ?
C6 H6 0.9500 . ?
C6 C7 1.387(3) . ?
C7 H7 0.9500 . ?
C8 C9 1.413(3) . ?
C8 C13 1.393(3) . ?
C9 C10 1.434(3) . ?
C9 C22 1.438(3) 5_667 ?
C10 C10 1.436(4) 5_667 ?
C10 C11 1.433(3) . ?
C11 C12 1.414(3) . ?
C11 C21 1.438(3) . ?
C12 C13 1.396(3) . ?
C12 C14 1.483(3) . ?
C13 H13 0.9500 . ?
C14 C15 1.395(3) . ?
C14 C19 1.404(3) . ?
C15 H15 0.9500 . ?
C15 C16 1.384(3) . ?
C16 H16 0.9500 . ?
C16 C17 1.391(4) . ?
C17 C18 1.385(4) . ?
C17 C20 1.485(3) . ?
C18 H18 0.9500 . ?
C18 C19 1.385(4) . ?
C19 H19 0.9500 . ?
C20 O3 1.198(4) . ?
C20 O4 1.325(4) . ?
C21 H21 0.9500 . ?
C21 C22 1.349(3) . ?
C22 C9 1.438(3) 5_667 ?
C22 H22 0.9500 . ?
C23 H23A 0.9900 . ?
C23 H23B 0.9900 . ?
C23 C25 1.481(11) . ?
C23 O7 1.403(10) . ?
C24 H24A 0.9900 . ?
C24 H24B 0.9900 . ?
C24 C26 1.558(15) . ?
C24 O8 1.328(11) . ?
C25 H25A 0.9900 . ?
C25 H25B 0.9900 . ?
C25 O8 1.344(10) . ?
C26 H26A 0.9900 . ?
C26 H26B 0.9900 . ?
C26 O7 1.235(11) . ?
O4 H4A 0.8400 . ?
O5 Mg1 2.1365(10) 2_556 ?
O5 H5 0.8355 . ?
O6 H6A 0.8310 . ?
O6 H6B 0.8328 . ?

loop_
_geom_hbond_atom_site_label_D
_geom_hbond_atom_site_label_H
_geom_hbond_atom_site_label_A
_geom_hbond_distance_DH
_geom_hbond_distance_HA
_geom_hbond_distance_DA
_geom_hbond_angle_DHA
_geom_hbond_site_symmetry_A
O4 H4A O1 0.84 1.82 2.652(2) 172.6 8_566
O5 H5 O1 0.84 1.85 2.6309(19) 155.9 6_566
O6 H6A O3 0.83 1.93 2.752(3) 172.3 8_465
O6 H6B O2 0.83 2.00 2.781(2) 156.7 2_556
